data_4515107
loop_
_publ_author_name
'Liu, Guo-Cheng'
'Lu, Xue'
'Li, Xiao-Wu'
'Wang, Xiu-Li'
'Xu, Na'
'Li, Yan'
'Lin, Hong-Yan'
'Chen, Yong-Qiang'

_publ_section_title
;
 Metal/Carboxylate-Induced Versatile Structures of Nine 0D \\rightarrow 3D
 Complexes with Different Fluorescent and Electrochemical Behaviors
;
_journal_issue 17
_journal_name_full 'ACS Omega'
_journal_page_first 17366
_journal_paper_doi 10.1021/acsomega.9b02124
_journal_volume 4
_journal_year 2019
_chemical_formula_moiety 'C25 H24 Cu N4 O9 S'
_chemical_formula_sum 'C25 H24 Cu N4 O9 S'
_chemical_formula_weight 620.09
_space_group_crystal_system triclinic
_space_group_IT_number 2
_space_group_name_Hall '-P 1'
_space_group_name_H-M_alt 'P -1'
_symmetry_space_group_name_Hall '-P 1'
_symmetry_space_group_name_H-M 'P -1'
_atom_sites_solution_hydrogens mixed
_audit_creation_method SHELXL-2014/7
_cell_angle_alpha 89.688(2)
_cell_angle_beta 66.634(2)
_cell_angle_gamma 85.591(2)
_cell_formula_units_Z 2
_cell_length_a 10.0122(10)
_cell_length_b 11.9884(11)
_cell_length_c 12.1481(12)
_cell_measurement_reflns_used 862
_cell_measurement_temperature 295(2)
_cell_measurement_theta_max 20.15
_cell_measurement_theta_min 2.46
_cell_volume 1334.1(2)
_computing_cell_refinement 'SAINT (Bruker, 2007)'
_computing_data_collection 'APEX2 (Bruker, 2007)'
_computing_data_reduction 'SAINT (Bruker, 2007)'
_computing_molecular_graphics SHELXTL
_computing_publication_material SHELXTL
_computing_structure_refinement 'SHELXL-2014/7 (Sheldrick, 2014)'
_computing_structure_solution 'SHELXTL (Sheldrick, 2008)'
_diffrn_ambient_temperature 295(2)
_diffrn_measured_fraction_theta_full 0.998
_diffrn_measured_fraction_theta_max 0.998
_diffrn_measurement_device_type 'Bruker APEXII CCD'
_diffrn_measurement_method '\f and \w scans'
_diffrn_radiation_type MoK\a
_diffrn_radiation_wavelength 0.71073
_diffrn_reflns_av_R_equivalents 0.0534
_diffrn_reflns_av_unetI/netI 0.1157
_diffrn_reflns_Laue_measured_fraction_full 0.998
_diffrn_reflns_Laue_measured_fraction_max 0.998
_diffrn_reflns_limit_h_max 12
_diffrn_reflns_limit_h_min -11
_diffrn_reflns_limit_k_max 14
_diffrn_reflns_limit_k_min -9
_diffrn_reflns_limit_l_max 14
_diffrn_reflns_limit_l_min -14
_diffrn_reflns_number 7934
_diffrn_reflns_point_group_measured_fraction_full 0.998
_diffrn_reflns_point_group_measured_fraction_max 0.998
_diffrn_reflns_theta_full 25.242
_diffrn_reflns_theta_max 25.350
_diffrn_reflns_theta_min 1.704
_exptl_absorpt_coefficient_mu 0.957
_exptl_absorpt_correction_T_max 0.902
_exptl_absorpt_correction_T_min 0.853
_exptl_absorpt_correction_type multi-scan
_exptl_absorpt_process_details '(SADABS; Sheldrick, 1996)'
_exptl_crystal_colour blue
_exptl_crystal_density_diffrn 1.544
_exptl_crystal_density_method 'not measured'
_exptl_crystal_description block
_exptl_crystal_F_000 638
_exptl_crystal_size_max 0.150
_exptl_crystal_size_mid 0.130
_exptl_crystal_size_min 0.110
_refine_diff_density_max 0.681
_refine_diff_density_min -0.726
_refine_diff_density_rms 0.087
_refine_ls_extinction_method none
_refine_ls_goodness_of_fit_ref 1.019
_refine_ls_hydrogen_treatment constr
_refine_ls_matrix_type full
_refine_ls_number_parameters 362
_refine_ls_number_reflns 4875
_refine_ls_number_restraints 18
_refine_ls_restrained_S_all 1.076
_refine_ls_R_factor_all 0.1150
_refine_ls_R_factor_gt 0.0582
_refine_ls_shift/su_max 0.000
_refine_ls_shift/su_mean 0.000
_refine_ls_structure_factor_coef Fsqd
_refine_ls_weighting_details 'w=1/[\s^2^(Fo^2^)+(0.0385P)^2^] where P=(Fo^2^+2Fc^2^)/3'
_refine_ls_weighting_scheme calc
_refine_ls_wR_factor_gt 0.1017
_refine_ls_wR_factor_ref 0.1188
_reflns_Friedel_coverage 0.000
_reflns_number_gt 2953
_reflns_number_total 4875
_reflns_threshold_expression 'I > 2\s(I)'
_cod_data_source_file ao9b02124_si_001.cif
_cod_data_source_block 7
_cod_database_code 4515107
_shelx_shelxl_version_number 2014/7
_shelx_space_group_comment
;
The symmetry employed for this shelxl refinement is uniquely defined
by the following loop, which should always be used as a source of
symmetry information in preference to the above space-group names.
They are only intended as comments.
;
_shelx_estimated_absorpt_t_min 0.870
_shelx_estimated_absorpt_t_max 0.902

loop_
_space_group_symop_operation_xyz
'x, y, z'
'-x, -y, -z'

loop_
_atom_site_label
_atom_site_type_symbol
_atom_site_fract_x
_atom_site_fract_y
_atom_site_fract_z
_atom_site_U_iso_or_equiv
_atom_site_adp_type
_atom_site_occupancy
_atom_site_site_symmetry_order
_atom_site_calc_flag
_atom_site_refinement_flags_posn
_atom_site_refinement_flags_adp
_atom_site_refinement_flags_occupancy
_atom_site_disorder_assembly
_atom_site_disorder_group
Cu1 Cu 0.39737(6) 0.37551(5) -0.02869(5) 0.02622(19) Uani 1 1 d . . . . .
S1 S 0.28571(15) -0.11102(13) 0.58611(13) 0.0550(5) Uani 1 1 d . . . . .
O1W O 0.1518(4) 0.5015(4) -0.2177(4) 0.0847(16) Uani 1 1 d . . . . .
H1A H 0.1654 0.4638 -0.1616 0.102 Uiso 1 1 d R U . . .
H1B H 0.2142 0.5511 -0.2411 0.102 Uiso 1 1 d R U . . .
O2W O 0.1593(5) 0.3428(4) 0.6178(4) 0.0996(19) Uani 1 1 d . . . . .
H2A H 0.1278 0.2750 0.6107 0.119 Uiso 1 1 d R U . . .
H2B H 0.1034 0.3707 0.6869 0.119 Uiso 1 1 d R U . . .
O3W O 0.4583(7) -0.0129(5) -0.1091(4) 0.165(3) Uani 1 1 d . U . . .
H3A H 0.3916 0.0433 -0.1061 0.198 Uiso 1 1 d R U . . .
H3B H 0.5032 0.0020 -0.0604 0.198 Uiso 0.5 1 d R U P A 1
H3C H 0.4031 -0.0726 -0.0847 0.198 Uiso 0.5 1 d R U P B 2
O1 O 0.1556(4) 0.0973(3) 0.5297(3) 0.0711(15) Uani 1 1 d . . . . .
O2 O 0.3311(4) -0.3105(4) 0.7082(4) 0.0849(17) Uani 1 1 d . U . . .
O3 O 0.2223(3) 0.3576(3) -0.0667(3) 0.0298(8) Uani 1 1 d . . . . .
O4 O 0.3122(3) 0.1816(3) -0.0931(3) 0.0444(10) Uani 1 1 d . . . . .
O5 O -0.2953(3) 0.4506(3) -0.0191(3) 0.0378(9) Uani 1 1 d . . . . .
O6 O -0.4266(3) 0.3073(3) -0.0156(3) 0.0324(9) Uani 1 1 d . . . . .
N1 N 0.2823(4) 0.3303(3) 0.1402(3) 0.0289(10) Uani 1 1 d . . . . .
N2 N 0.3109(4) 0.1061(3) 0.3337(4) 0.0373(12) Uani 1 1 d . . . . .
H2C H 0.3878 0.0726 0.2796 0.045 Uiso 1 1 calc R U . . .
N3 N 0.5626(4) -0.3655(3) 0.5818(4) 0.0442(13) Uani 1 1 d . . . . .
H3D H 0.6361 -0.3448 0.5213 0.053 Uiso 1 1 calc R U . . .
N4 N 0.5208(4) -0.5874(3) 0.7995(3) 0.0295(10) Uani 1 1 d . . . . .
C1 C 0.1511(5) 0.3813(5) 0.2049(5) 0.0532(18) Uani 1 1 d . . . . .
H1 H 0.1160 0.4424 0.1739 0.064 Uiso 1 1 calc R U . . .
C2 C 0.0677(6) 0.3451(5) 0.3161(5) 0.068(2) Uani 1 1 d . U . . .
H2 H -0.0227 0.3829 0.3599 0.082 Uiso 1 1 calc R U . . .
C3 C 0.1144(6) 0.2536(5) 0.3651(5) 0.060(2) Uani 1 1 d . . . . .
H3 H 0.0566 0.2282 0.4401 0.072 Uiso 1 1 calc R U . . .
C4 C 0.2503(5) 0.2017(4) 0.2981(4) 0.0331(13) Uani 1 1 d . . . . .
C5 C 0.3289(5) 0.2432(4) 0.1872(4) 0.0289(12) Uani 1 1 d . . . . .
H5 H 0.4206 0.2079 0.1422 0.035 Uiso 1 1 calc R U . . .
C6 C 0.2621(6) 0.0600(4) 0.4442(5) 0.0438(15) Uani 1 1 d . . . . .
C7 C 0.3508(6) -0.0421(4) 0.4538(5) 0.0437(16) Uani 1 1 d . . . . .
C8 C 0.4823(6) -0.0887(4) 0.3776(5) 0.0474(16) Uani 1 1 d . . . . .
H8 H 0.5347 -0.0612 0.3023 0.057 Uiso 1 1 calc R U . . .
C9 C 0.5315(6) -0.1829(5) 0.4240(5) 0.0500(17) Uani 1 1 d . . . . .
H9 H 0.6189 -0.2255 0.3826 0.060 Uiso 1 1 calc R U . . .
C10 C 0.4356(5) -0.2047(4) 0.5373(5) 0.0420(15) Uani 1 1 d . . . . .
C11 C 0.4377(6) -0.2975(5) 0.6174(5) 0.0511(17) Uani 1 1 d . . . . .
C12 C 0.5834(5) -0.4662(4) 0.6340(4) 0.0375(14) Uani 1 1 d . . . . .
C13 C 0.6957(6) -0.5426(5) 0.5660(5) 0.066(2) Uani 1 1 d . . . . .
H13 H 0.7552 -0.5277 0.4872 0.079 Uiso 1 1 calc R U . . .
C14 C 0.7182(6) -0.6414(5) 0.6167(5) 0.068(2) Uani 1 1 d . . . . .
H14 H 0.7948 -0.6933 0.5728 0.082 Uiso 1 1 calc R U . . .
C15 C 0.6272(5) -0.6631(4) 0.7321(5) 0.0438(15) Uani 1 1 d . . . . .
H15 H 0.6397 -0.7317 0.7643 0.053 Uiso 1 1 calc R U . . .
C16 C 0.5016(5) -0.4907(4) 0.7518(4) 0.0344(14) Uani 1 1 d . . . . .
H16 H 0.4301 -0.4372 0.7997 0.041 Uiso 1 1 calc R U . . .
C17 C 0.2131(5) 0.2551(4) -0.0833(4) 0.0292(12) Uani 1 1 d . . . . .
C18 C 0.0741(4) 0.2222(4) -0.0901(4) 0.0257(12) Uani 1 1 d . . . . .
C19 C -0.0473(4) 0.3000(4) -0.0586(4) 0.0236(11) Uani 1 1 d . . . . .
H19 H -0.0427 0.3726 -0.0346 0.028 Uiso 1 1 calc R U . . .
C20 C -0.1753(4) 0.2675(4) -0.0636(4) 0.0235(11) Uani 1 1 d . . . . .
C21 C -0.1809(5) 0.1599(4) -0.0997(4) 0.0329(13) Uani 1 1 d . . . . .
H21 H -0.2672 0.1391 -0.1024 0.039 Uiso 1 1 calc R U . . .
C22 C -0.0598(5) 0.0808(4) -0.1326(4) 0.0328(13) Uani 1 1 d . . . . .
C23 C 0.0664(5) 0.1158(4) -0.1268(4) 0.0325(13) Uani 1 1 d . . . . .
H23 H 0.1485 0.0654 -0.1487 0.039 Uiso 1 1 calc R U . . .
C24 C -0.3087(5) 0.3499(4) -0.0293(4) 0.0248(12) Uani 1 1 d . . . . .
C25 C -0.0700(5) -0.0347(4) -0.1744(5) 0.0500(16) Uani 1 1 d . . . . .
H25A H -0.0464 -0.0350 -0.2591 0.075 Uiso 1 1 calc R U . . .
H25B H -0.1675 -0.0563 -0.1328 0.075 Uiso 1 1 calc R U . . .
H25C H -0.0027 -0.0865 -0.1581 0.075 Uiso 1 1 calc R U . . .

loop_
_atom_site_aniso_label
_atom_site_aniso_U_11
_atom_site_aniso_U_22
_atom_site_aniso_U_33
_atom_site_aniso_U_23
_atom_site_aniso_U_13
_atom_site_aniso_U_12
Cu1 0.0163(3) 0.0287(4) 0.0349(4) 0.0099(3) -0.0119(3) 0.0002(2)
S1 0.0496(9) 0.0519(10) 0.0464(9) 0.0247(8) -0.0042(7) 0.0135(8)
O1W 0.078(3) 0.090(4) 0.114(4) 0.054(3) -0.066(3) -0.022(3)
O2W 0.088(3) 0.095(4) 0.079(3) 0.028(3) 0.003(3) 0.010(3)
O3W 0.221(5) 0.125(4) 0.066(3) 0.021(3) 0.006(3) 0.132(4)
O1 0.063(3) 0.075(3) 0.045(3) 0.025(2) 0.004(2) 0.031(2)
O2 0.060(3) 0.076(3) 0.077(3) 0.053(3) 0.011(2) 0.023(2)
O3 0.0231(16) 0.025(2) 0.047(2) 0.0045(17) -0.0201(16) -0.0045(15)
O4 0.0227(17) 0.038(2) 0.078(3) -0.004(2) -0.0275(19) 0.0101(16)
O5 0.0263(18) 0.024(2) 0.061(3) 0.0001(18) -0.0155(17) 0.0032(16)
O6 0.0153(15) 0.034(2) 0.049(2) 0.0107(18) -0.0139(15) -0.0011(15)
N1 0.019(2) 0.029(2) 0.035(2) 0.006(2) -0.0091(19) 0.0071(18)
N2 0.033(2) 0.035(3) 0.034(3) 0.010(2) -0.005(2) 0.012(2)
N3 0.040(2) 0.044(3) 0.040(3) 0.021(2) -0.007(2) 0.002(2)
N4 0.024(2) 0.028(2) 0.037(3) 0.006(2) -0.0127(19) 0.0002(19)
C1 0.037(3) 0.056(4) 0.048(4) 0.021(3) -0.001(3) 0.020(3)
C2 0.053(3) 0.072(4) 0.056(3) 0.020(3) -0.004(3) 0.031(3)
C3 0.048(3) 0.071(4) 0.038(3) 0.021(3) 0.003(3) 0.022(3)
C4 0.030(3) 0.034(3) 0.034(3) 0.007(3) -0.012(2) 0.002(2)
C5 0.022(2) 0.028(3) 0.032(3) 0.007(2) -0.007(2) 0.000(2)
C6 0.048(3) 0.035(3) 0.042(4) 0.014(3) -0.012(3) 0.006(3)
C7 0.045(3) 0.040(3) 0.036(3) 0.015(3) -0.008(3) 0.006(3)
C8 0.052(3) 0.050(4) 0.033(3) 0.019(3) -0.012(3) 0.005(3)
C9 0.051(3) 0.046(4) 0.043(4) 0.014(3) -0.011(3) 0.013(3)
C10 0.047(3) 0.034(3) 0.038(3) 0.015(3) -0.011(3) 0.005(3)
C11 0.042(3) 0.049(4) 0.049(4) 0.020(3) -0.007(3) 0.010(3)
C12 0.037(3) 0.041(3) 0.031(3) 0.007(3) -0.010(3) 0.003(3)
C13 0.058(4) 0.063(4) 0.042(4) 0.015(3) 0.011(3) 0.028(3)
C14 0.069(4) 0.060(4) 0.041(4) 0.015(3) 0.009(3) 0.033(4)
C15 0.047(3) 0.034(3) 0.047(4) 0.007(3) -0.017(3) 0.004(3)
C16 0.029(3) 0.034(3) 0.034(3) 0.006(3) -0.007(2) 0.005(2)
C17 0.020(2) 0.039(3) 0.031(3) 0.004(3) -0.012(2) -0.004(2)
C18 0.019(2) 0.022(3) 0.035(3) 0.001(2) -0.009(2) -0.001(2)
C19 0.015(2) 0.023(3) 0.032(3) -0.005(2) -0.009(2) 0.000(2)
C20 0.019(2) 0.018(3) 0.030(3) 0.002(2) -0.007(2) 0.002(2)
C21 0.020(2) 0.028(3) 0.054(4) 0.008(3) -0.018(2) -0.007(2)
C22 0.026(3) 0.027(3) 0.044(3) -0.004(3) -0.013(2) 0.000(2)
C23 0.020(2) 0.030(3) 0.045(3) 0.002(3) -0.011(2) 0.006(2)
C24 0.020(2) 0.031(3) 0.024(3) 0.010(2) -0.009(2) -0.001(2)
C25 0.038(3) 0.032(3) 0.075(4) -0.016(3) -0.017(3) 0.001(3)

loop_
_atom_type_symbol
_atom_type_description
_atom_type_scat_dispersion_real
_atom_type_scat_dispersion_imag
_atom_type_scat_source
C C 0.0033 0.0016 'International Tables Vol C Tables 4.2.6.8 and 6.1.1.4'
H H 0.0000 0.0000 'International Tables Vol C Tables 4.2.6.8 and 6.1.1.4'
N N 0.0061 0.0033 'International Tables Vol C Tables 4.2.6.8 and 6.1.1.4'
O O 0.0106 0.0060 'International Tables Vol C Tables 4.2.6.8 and 6.1.1.4'
S S 0.1246 0.1234 'International Tables Vol C Tables 4.2.6.8 and 6.1.1.4'
Cu Cu 0.3201 1.2651 'International Tables Vol C Tables 4.2.6.8 and 6.1.1.4'

loop_
_geom_angle_atom_site_label_1
_geom_angle_atom_site_label_2
_geom_angle_atom_site_label_3
_geom_angle
_geom_angle_site_symmetry_1
_geom_angle_site_symmetry_3
O6 Cu1 O3 148.49(14) 1_655 .
O6 Cu1 N1 88.69(13) 1_655 .
O3 Cu1 N1 89.11(14) . .
O6 Cu1 N4 88.62(13) 1_655 1_564
O3 Cu1 N4 92.15(14) . 1_564
N1 Cu1 N4 176.64(15) . 1_564
O6 Cu1 O5 128.98(14) 1_655 2_565
O3 Cu1 O5 82.42(13) . 2_565
N1 Cu1 O5 89.73(14) . 2_565
N4 Cu1 O5 93.52(14) 1_564 2_565
O6 Cu1 O4 96.27(12) 1_655 .
O3 Cu1 O4 52.24(11) . .
N1 Cu1 O4 84.64(14) . .
N4 Cu1 O4 93.67(14) 1_564 .
O5 Cu1 O4 134.29(11) 2_565 .
C10 S1 C7 91.2(2) . .
H1A O1W H1B 108.6 . .
H2A O2W H2B 107.3 . .
H3A O3W H3B 111.1 . .
H3A O3W H3C 102.6 . .
C17 O3 Cu1 109.5(3) . .
C24 O5 Cu1 149.3(3) . 2_565
C24 O6 Cu1 130.0(3) . 1_455
C5 N1 C1 117.9(4) . .
C5 N1 Cu1 121.1(3) . .
C1 N1 Cu1 120.8(3) . .
C6 N2 C4 127.5(4) . .
C6 N2 H2C 116.2 . .
C4 N2 H2C 116.2 . .
C11 N3 C12 126.2(4) . .
C11 N3 H3D 116.9 . .
C12 N3 H3D 116.9 . .
C16 N4 C15 118.9(4) . .
C16 N4 Cu1 122.6(3) . 1_546
C15 N4 Cu1 118.5(3) . 1_546
N1 C1 C2 120.9(5) . .
N1 C1 H1 119.5 . .
C2 C1 H1 119.5 . .
C1 C2 C3 121.6(5) . .
C1 C2 H2 119.2 . .
C3 C2 H2 119.2 . .
C4 C3 C2 117.2(5) . .
C4 C3 H3 121.4 . .
C2 C3 H3 121.4 . .
C5 C4 C3 118.1(4) . .
C5 C4 N2 117.8(4) . .
C3 C4 N2 124.0(4) . .
N1 C5 C4 124.3(4) . .
N1 C5 H5 117.9 . .
C4 C5 H5 117.9 . .
O1 C6 N2 124.2(4) . .
O1 C6 C7 121.1(5) . .
N2 C6 C7 114.7(4) . .
C8 C7 C6 131.1(4) . .
C8 C7 S1 111.9(4) . .
C6 C7 S1 116.9(4) . .
C7 C8 C9 113.0(5) . .
C7 C8 H8 123.5 . .
C9 C8 H8 123.5 . .
C10 C9 C8 112.0(5) . .
C10 C9 H9 124.0 . .
C8 C9 H9 124.0 . .
C9 C10 C11 130.9(5) . .
C9 C10 S1 111.9(4) . .
C11 C10 S1 117.0(4) . .
O2 C11 N3 123.5(5) . .
O2 C11 C10 120.3(5) . .
N3 C11 C10 116.1(4) . .
C13 C12 C16 118.2(5) . .
C13 C12 N3 118.3(4) . .
C16 C12 N3 123.4(4) . .
C14 C13 C12 118.9(5) . .
C14 C13 H13 120.6 . .
C12 C13 H13 120.6 . .
C15 C14 C13 119.8(5) . .
C15 C14 H14 120.1 . .
C13 C14 H14 120.1 . .
N4 C15 C14 121.4(5) . .
N4 C15 H15 119.3 . .
C14 C15 H15 119.3 . .
N4 C16 C12 122.7(4) . .
N4 C16 H16 118.7 . .
C12 C16 H16 118.7 . .
O4 C17 O3 122.9(4) . .
O4 C17 C18 119.5(5) . .
O3 C17 C18 117.5(4) . .
C23 C18 C19 119.8(4) . .
C23 C18 C17 120.1(4) . .
C19 C18 C17 120.1(4) . .
C20 C19 C18 119.3(4) . .
C20 C19 H19 120.4 . .
C18 C19 H19 120.4 . .
C21 C20 C19 119.9(4) . .
C21 C20 C24 119.7(4) . .
C19 C20 C24 120.3(4) . .
C20 C21 C22 121.7(4) . .
C20 C21 H21 119.1 . .
C22 C21 H21 119.1 . .
C23 C22 C21 117.0(5) . .
C23 C22 C25 123.2(4) . .
C21 C22 C25 119.8(4) . .
C18 C23 C22 122.3(4) . .
C18 C23 H23 118.8 . .
C22 C23 H23 118.8 . .
O5 C24 O6 125.7(4) . .
O5 C24 C20 119.1(4) . .
O6 C24 C20 115.3(4) . .
C22 C25 H25A 109.5 . .
C22 C25 H25B 109.5 . .
H25A C25 H25B 109.5 . .
C22 C25 H25C 109.5 . .
H25A C25 H25C 109.5 . .
H25B C25 H25C 109.5 . .

loop_
_geom_bond_atom_site_label_1
_geom_bond_atom_site_label_2
_geom_bond_distance
_geom_bond_site_symmetry_2
Cu1 O6 1.949(3) 1_655
Cu1 O3 2.008(3) .
Cu1 N1 2.010(4) .
Cu1 N4 2.027(4) 1_564
Cu1 O5 2.223(3) 2_565
Cu1 O4 2.756(4) .
S1 C10 1.705(5) .
S1 C7 1.711(5) .
O1W H1A 0.8642 .
O1W H1B 0.8598 .
O2W H2A 0.9104 .
O2W H2B 0.8547 .
O3W H3A 0.9010 .
O3W H3B 0.8994 .
O3W H3C 0.9131 .
O1 C6 1.213(6) .
O2 C11 1.213(6) .
O3 C17 1.262(6) .
O4 C17 1.245(5) .
O5 C24 1.238(5) .
O6 C24 1.271(5) .
N1 C5 1.328(5) .
N1 C1 1.334(5) .
N2 C6 1.363(6) .
N2 C4 1.402(5) .
N2 H2C 0.8600 .
N3 C11 1.353(6) .
N3 C12 1.401(6) .
N3 H3D 0.8600 .
N4 C16 1.329(5) .
N4 C15 1.340(6) .
C1 C2 1.366(6) .
C1 H1 0.9300 .
C2 C3 1.382(7) .
C2 H2 0.9300 .
C3 C4 1.377(6) .
C3 H3 0.9300 .
C4 C5 1.377(6) .
C5 H5 0.9300 .
C6 C7 1.488(6) .
C7 C8 1.353(6) .
C8 C9 1.400(6) .
C8 H8 0.9300 .
C9 C10 1.368(6) .
C9 H9 0.9300 .
C10 C11 1.478(7) .
C12 C13 1.378(6) .
C12 C16 1.382(6) .
C13 C14 1.376(7) .
C13 H13 0.9300 .
C14 C15 1.372(7) .
C14 H14 0.9300 .
C15 H15 0.9300 .
C16 H16 0.9300 .
C17 C18 1.508(6) .
C18 C23 1.371(7) .
C18 C19 1.398(5) .
C19 C20 1.391(6) .
C19 H19 0.9300 .
C20 C21 1.377(6) .
C20 C24 1.515(6) .
C21 C22 1.404(6) .
C21 H21 0.9300 .
C22 C23 1.389(6) .
C22 C25 1.502(7) .
C23 H23 0.9300 .
C25 H25A 0.9600 .
C25 H25B 0.9600 .
C25 H25C 0.9600 .

loop_
_geom_hbond_atom_site_label_D
_geom_hbond_atom_site_label_H
_geom_hbond_atom_site_label_A
_geom_hbond_distance_DH
_geom_hbond_distance_HA
_geom_hbond_distance_DA
_geom_hbond_angle_DHA
_geom_hbond_site_symmetry_A
N2 H2C O3W 0.86 2.12 2.944(6) 161 2_655
N3 H3D O2W 0.86 2.08 2.909(6) 163 2_656
O1W H1A O3 0.86 1.92 2.765(5) 167 .
O1W H1B O2 0.86 2.05 2.904(6) 170 1_564
O2W H2A O1 0.91 2.30 3.145(7) 154 .
O2W H2B O1W 0.85 2.15 2.742(7) 126 1_556
O3W H3A O4 0.90 1.76 2.620(5) 158 .
O3W H3B O3W 0.90 2.25 3.103(13) 159 2_655

loop_
_geom_torsion_atom_site_label_1
_geom_torsion_atom_site_label_2
_geom_torsion_atom_site_label_3
_geom_torsion_atom_site_label_4
_geom_torsion
_geom_torsion_site_symmetry_1
C5 N1 C1 C2 0.2(9) .
Cu1 N1 C1 C2 174.8(5) .
N1 C1 C2 C3 -1.0(11) .
C1 C2 C3 C4 1.3(11) .
C2 C3 C4 C5 -0.8(9) .
C2 C3 C4 N2 -177.9(6) .
C6 N2 C4 C5 170.7(5) .
C6 N2 C4 C3 -12.2(9) .
C1 N1 C5 C4 0.3(8) .
Cu1 N1 C5 C4 -174.2(4) .
C3 C4 C5 N1 0.0(9) .
N2 C4 C5 N1 177.3(5) .
C4 N2 C6 O1 -0.1(10) .
C4 N2 C6 C7 -179.9(5) .
O1 C6 C7 C8 -169.4(7) .
N2 C6 C7 C8 10.4(10) .
O1 C6 C7 S1 6.0(9) .
N2 C6 C7 S1 -174.2(4) .
C10 S1 C7 C8 -0.9(5) .
C10 S1 C7 C6 -177.1(5) .
C6 C7 C8 C9 176.9(6) .
S1 C7 C8 C9 1.3(7) .
C7 C8 C9 C10 -1.2(8) .
C8 C9 C10 C11 176.1(6) .
C8 C9 C10 S1 0.5(7) .
C7 S1 C10 C9 0.2(5) .
C7 S1 C10 C11 -176.1(5) .
C12 N3 C11 O2 7.8(11) .
C12 N3 C11 C10 -171.1(5) .
C9 C10 C11 O2 -169.2(7) .
S1 C10 C11 O2 6.3(9) .
C9 C10 C11 N3 9.9(10) .
S1 C10 C11 N3 -174.7(5) .
C11 N3 C12 C13 158.4(6) .
C11 N3 C12 C16 -24.7(9) .
C16 C12 C13 C14 2.3(10) .
N3 C12 C13 C14 179.4(6) .
C12 C13 C14 C15 1.5(11) .
C16 N4 C15 C14 1.6(8) .
Cu1 N4 C15 C14 -177.5(5) 1_546
C13 C14 C15 N4 -3.5(10) .
C15 N4 C16 C12 2.4(8) .
Cu1 N4 C16 C12 -178.5(4) 1_546
C13 C12 C16 N4 -4.4(9) .
N3 C12 C16 N4 178.7(5) .
Cu1 O3 C17 O4 -10.6(6) .
Cu1 O3 C17 C18 168.9(3) .
O4 C17 C18 C23 -11.0(7) .
O3 C17 C18 C23 169.5(4) .
O4 C17 C18 C19 168.8(4) .
O3 C17 C18 C19 -10.6(7) .
C23 C18 C19 C20 0.8(7) .
C17 C18 C19 C20 -179.0(4) .
C18 C19 C20 C21 -0.2(7) .
C18 C19 C20 C24 179.6(4) .
C19 C20 C21 C22 -0.3(7) .
C24 C20 C21 C22 179.9(4) .
C20 C21 C22 C23 0.2(7) .
C20 C21 C22 C25 -178.4(5) .
C19 C18 C23 C22 -1.0(8) .
C17 C18 C23 C22 178.8(4) .
C21 C22 C23 C18 0.5(8) .
C25 C22 C23 C18 179.0(5) .
Cu1 O5 C24 O6 6.1(10) 2_565
Cu1 O5 C24 C20 -175.4(4) 2_565
Cu1 O6 C24 O5 23.0(7) 1_455
Cu1 O6 C24 C20 -155.5(3) 1_455
C21 C20 C24 O5 -166.4(5) .
C19 C20 C24 O5 13.7(7) .
C21 C20 C24 O6 12.2(6) .
C19 C20 C24 O6 -167.6(4) .
